data_4001594
loop_
_publ_author_name
'Coe, Benjamin J.'
'Harris, James A.'
'Hall, Jonathan J.'
'Brunschwig, Bruce S.'
'Hung, Sheng-Ting'
'Libaers, Wim'
'Clays, Koen'
'Coles, Simon J.'
'Horton, Peter N.'
'Light, Mark E.'
'Hursthouse, Michael B.'
'Gar\'in, Javier'
'Orduna, Jes\'us'

_publ_section_title
;
 Syntheses and Quadratic Nonlinear Optical Properties of Salts Containing
 Benzothiazolium Electron-Acceptor Groups
;
_journal_issue 25
_journal_name_full 'Chemistry of Materials'
_journal_page_first 5907
_journal_paper_doi 10.1021/cm061594t
_journal_volume 18
_journal_year 2006
_chemical_formula_moiety 'C20 H21 N2 S, C7 H7 O3 S'
_chemical_formula_sum 'C27 H28 N2 O3 S2'
_chemical_formula_weight 492.63
_chemical_name_systematic
;
 ?
;
_space_group_IT_number 2
_symmetry_cell_setting triclinic
_symmetry_space_group_name_Hall '-P 1'
_symmetry_space_group_name_H-M 'P -1'
_atom_sites_solution_hydrogens geom
_atom_sites_solution_primary direct
_atom_sites_solution_secondary difmap
_audit_creation_method SHELXL-97
_cell_angle_alpha 104.12(13)
_cell_angle_beta 91.96(11)
_cell_angle_gamma 108.19(9)
_cell_formula_units_Z 2
_cell_length_a 7.630(12)
_cell_length_b 10.007(15)
_cell_length_c 16.80(2)
_cell_measurement_reflns_used 4262
_cell_measurement_temperature 120(2)
_cell_measurement_theta_max 27.485
_cell_measurement_theta_min 2.910
_cell_volume 1173(3)
_computing_cell_refinement 'DENZO (Otwinowski & Minor, 1997) & COLLECT (Hooft, R.W.W., 1998)'
_computing_data_collection 'COLLECT (Hooft, R.W.W., 1998)'
_computing_data_reduction 'DENZO (Otwinowski & Minor, 1997) & COLLECT (Hooft, R.W.W., 1998)'
_computing_molecular_graphics 'ORTEP3 for Windows (Farrugia, 1997)'
_computing_structure_refinement 'SHELXL-97 (Sheldrick, 1997b)'
_computing_structure_solution 'SHELXS-97 (Sheldrick, 1997a)'
_diffrn_ambient_temperature 120(2)
_diffrn_detector_area_resol_mean 9.091
_diffrn_measured_fraction_theta_full 0.970
_diffrn_measured_fraction_theta_max 0.970
_diffrn_measurement_device_type 'Bruker-Nonius 95mm CCD camera on \k-goniostat'
_diffrn_measurement_method '\f & \w scans'
_diffrn_radiation_monochromator '10cm confocal mirrors'
_diffrn_radiation_source 'Bruker-Nonius FR591 rotating anode'
_diffrn_radiation_type MoK\a
_diffrn_radiation_wavelength 0.71073
_diffrn_reflns_av_R_equivalents 0.1664
_diffrn_reflns_av_sigmaI/netI 0.2339
_diffrn_reflns_limit_h_max 9
_diffrn_reflns_limit_h_min -9
_diffrn_reflns_limit_k_max 12
_diffrn_reflns_limit_k_min -12
_diffrn_reflns_limit_l_max 21
_diffrn_reflns_limit_l_min -21
_diffrn_reflns_number 18470
_diffrn_reflns_theta_full 27.48
_diffrn_reflns_theta_max 27.48
_diffrn_reflns_theta_min 3.78
_exptl_absorpt_coefficient_mu 0.261
_exptl_absorpt_correction_T_max 0.9948
_exptl_absorpt_correction_T_min 0.9794
_exptl_absorpt_correction_type multi-scan
_exptl_absorpt_process_details 'SADABS V2.10 (Sheldrick, G.M., 2003)'
_exptl_crystal_colour 'Dark Purple'
_exptl_crystal_density_diffrn 1.395
_exptl_crystal_density_method 'not measured'
_exptl_crystal_description Shard
_exptl_crystal_F_000 520
_exptl_crystal_size_max 0.08
_exptl_crystal_size_mid 0.07
_exptl_crystal_size_min 0.02
_refine_diff_density_max 0.426
_refine_diff_density_min -0.383
_refine_diff_density_rms 0.087
_refine_ls_extinction_method none
_refine_ls_goodness_of_fit_ref 1.084
_refine_ls_hydrogen_treatment constr
_refine_ls_matrix_type full
_refine_ls_number_parameters 311
_refine_ls_number_reflns 5199
_refine_ls_number_restraints 0
_refine_ls_restrained_S_all 1.084
_refine_ls_R_factor_all 0.2783
_refine_ls_R_factor_gt 0.1514
_refine_ls_shift/su_max 0.000
_refine_ls_shift/su_mean 0.000
_refine_ls_structure_factor_coef Fsqd
_refine_ls_weighting_details 'calc w=1/[\s^2^(Fo^2^)+(0.0802P)^2^+4.7783P] where P=(Fo^2^+2Fc^2^)/3'
_refine_ls_weighting_scheme calc
_refine_ls_wR_factor_gt 0.2528
_refine_ls_wR_factor_ref 0.3016
_reflns_number_gt 2552
_reflns_number_total 5199
_reflns_threshold_expression >2sigma(I)
_cod_data_source_file cm061594tsi20060711_114636.cif
_cod_data_source_block '[6]OTs'
_cod_original_sg_symbol_H-M P-1
_cod_database_code 4001594

loop_
_symmetry_equiv_pos_as_xyz
'x, y, z'
'-x, -y, -z'

loop_
_atom_site_label
_atom_site_type_symbol
_atom_site_fract_x
_atom_site_fract_y
_atom_site_fract_z
_atom_site_U_iso_or_equiv
_atom_site_adp_type
_atom_site_occupancy
_atom_site_symmetry_multiplicity
_atom_site_calc_flag
_atom_site_refinement_flags
C1 C 1.1335(11) 0.2975(9) 0.0553(5) 0.039(2) Uani 1 1 d .
C2 C 1.2679(11) 0.3605(9) 0.0093(5) 0.044(2) Uani 1 1 d .
H2 H 1.2716 0.4488 -0.0033 0.053 Uiso 1 1 calc R
C3 C 1.3928(10) 0.2949(9) -0.0171(5) 0.042(2) Uani 1 1 d .
H3 H 1.4821 0.3355 -0.0503 0.051 Uiso 1 1 calc R
C4 C 1.3928(10) 0.1677(10) 0.0037(5) 0.042(2) Uani 1 1 d .
H4 H 1.4835 0.1240 -0.0147 0.050 Uiso 1 1 calc R
C5 C 1.2636(10) 0.1052(9) 0.0503(5) 0.042(2) Uani 1 1 d .
H5 H 1.2653 0.0196 0.0649 0.051 Uiso 1 1 calc R
C6 C 1.1321(10) 0.1685(9) 0.0755(5) 0.0372(19) Uani 1 1 d .
C7 C 0.8840(10) 0.2074(8) 0.1379(4) 0.0321(18) Uani 1 1 d .
C8 C 0.7295(9) 0.1847(8) 0.1823(4) 0.0308(17) Uani 1 1 d .
H8 H 0.6906 0.0980 0.2001 0.037 Uiso 1 1 calc R
C9 C 0.6332(10) 0.2779(9) 0.2012(5) 0.0379(19) Uani 1 1 d .
H9 H 0.6726 0.3639 0.1827 0.045 Uiso 1 1 calc R
C10 C 0.4785(10) 0.2585(9) 0.2462(5) 0.0368(19) Uani 1 1 d .
H10 H 0.4363 0.1724 0.2645 0.044 Uiso 1 1 calc R
C11 C 0.3884(10) 0.3555(8) 0.2644(4) 0.0322(18) Uani 1 1 d .
H11 H 0.4347 0.4397 0.2447 0.039 Uiso 1 1 calc R
C12 C 0.2326(10) 0.3493(9) 0.3092(4) 0.0368(19) Uani 1 1 d .
C13 C 0.1553(10) 0.4603(9) 0.3219(5) 0.0376(19) Uani 1 1 d .
H13 H 0.2128 0.5430 0.3022 0.045 Uiso 1 1 calc R
C14 C 0.0016(10) 0.4566(9) 0.3609(5) 0.0382(19) Uani 1 1 d .
H14 H -0.0455 0.5356 0.3679 0.046 Uiso 1 1 calc R
C15 C -0.0880(10) 0.3370(9) 0.3909(5) 0.0351(19) Uani 1 1 d .
C16 C -0.0109(10) 0.2250(9) 0.3794(5) 0.0380(19) Uani 1 1 d .
H16 H -0.0695 0.1421 0.3987 0.046 Uiso 1 1 calc R
C17 C 0.1455(11) 0.2307(9) 0.3415(4) 0.038(2) Uani 1 1 d .
H17 H 0.1963 0.1541 0.3368 0.046 Uiso 1 1 calc R
C18 C 0.9682(10) -0.0034(8) 0.1526(5) 0.0379(19) Uani 1 1 d .
H18A H 0.8688 -0.0148 0.1884 0.057 Uiso 1 1 calc R
H18B H 1.0851 0.0083 0.1840 0.057 Uiso 1 1 calc R
H18C H 0.9367 -0.0901 0.1054 0.057 Uiso 1 1 calc R
C19 C -0.3078(11) 0.4539(9) 0.4524(5) 0.051(2) Uani 1 1 d .
H19A H -0.2000 0.5418 0.4756 0.076 Uiso 1 1 calc R
H19B H -0.3929 0.4393 0.4942 0.076 Uiso 1 1 calc R
H19C H -0.3721 0.4655 0.4043 0.076 Uiso 1 1 calc R
C20 C -0.3589(11) 0.1941(10) 0.4422(6) 0.051(2) Uani 1 1 d .
H20A H -0.3586 0.1116 0.3966 0.077 Uiso 1 1 calc R
H20B H -0.4864 0.1949 0.4460 0.077 Uiso 1 1 calc R
H20C H -0.3085 0.1844 0.4941 0.077 Uiso 1 1 calc R
N1 N 0.9887(8) 0.1246(7) 0.1230(4) 0.0364(16) Uani 1 1 d .
N2 N -0.2460(9) 0.3282(7) 0.4271(4) 0.0440(17) Uani 1 1 d .
S1 S 0.9567(3) 0.3549(2) 0.09563(13) 0.0404(6) Uani 1 1 d .
C21 C 0.1418(11) 0.7865(8) 0.2545(5) 0.0376(19) Uani 1 1 d .
C22 C 0.1728(11) 0.8498(9) 0.3384(5) 0.039(2) Uani 1 1 d .
H22 H 0.2966 0.8931 0.3652 0.047 Uiso 1 1 calc R
C23 C 0.0268(11) 0.8511(8) 0.3837(5) 0.0352(19) Uani 1 1 d .
H23 H 0.0506 0.8964 0.4415 0.042 Uiso 1 1 calc R
C24 C -0.1555(11) 0.7868(9) 0.3461(5) 0.041(2) Uani 1 1 d .
C25 C -0.1850(10) 0.7232(8) 0.2614(5) 0.040(2) Uani 1 1 d .
H25 H -0.3087 0.6800 0.2344 0.048 Uiso 1 1 calc R
C26 C -0.0408(11) 0.7213(9) 0.2161(5) 0.040(2) Uani 1 1 d .
H26 H -0.0644 0.6757 0.1583 0.048 Uiso 1 1 calc R
C27 C -0.3151(12) 0.7927(10) 0.3947(6) 0.053(2) Uani 1 1 d .
H27A H -0.3745 0.8570 0.3779 0.079 Uiso 1 1 calc R
H27B H -0.2695 0.8307 0.4538 0.079 Uiso 1 1 calc R
H27C H -0.4057 0.6943 0.3843 0.079 Uiso 1 1 calc R
O21 O 0.3533(7) 0.6498(6) 0.1834(3) 0.0433(14) Uani 1 1 d .
O22 O 0.4878(8) 0.9079(6) 0.2452(4) 0.0583(17) Uani 1 1 d .
O23 O 0.2757(9) 0.8149(8) 0.1196(4) 0.068(2) Uani 1 1 d .
S21 S 0.3300(3) 0.7892(2) 0.19462(13) 0.0416(6) Uani 1 1 d .

loop_
_atom_site_aniso_label
_atom_site_aniso_U_11
_atom_site_aniso_U_22
_atom_site_aniso_U_33
_atom_site_aniso_U_23
_atom_site_aniso_U_13
_atom_site_aniso_U_12
C1 0.039(5) 0.042(5) 0.033(5) 0.013(4) -0.002(4) 0.007(4)
C2 0.039(5) 0.044(5) 0.039(5) 0.005(4) 0.008(4) 0.004(4)
C3 0.026(4) 0.050(6) 0.038(5) 0.002(4) 0.003(4) 0.001(4)
C4 0.026(4) 0.068(6) 0.027(4) -0.001(4) -0.001(3) 0.020(4)
C5 0.031(4) 0.052(5) 0.037(5) 0.007(4) 0.005(4) 0.009(4)
C6 0.030(4) 0.050(5) 0.026(4) 0.001(4) -0.005(3) 0.014(4)
C7 0.034(4) 0.034(5) 0.023(4) -0.002(3) -0.004(3) 0.011(4)
C8 0.026(4) 0.039(5) 0.026(4) 0.008(3) -0.001(3) 0.010(4)
C9 0.029(4) 0.043(5) 0.035(5) 0.006(4) -0.001(3) 0.008(4)
C10 0.033(4) 0.042(5) 0.033(4) 0.009(4) 0.003(3) 0.011(4)
C11 0.027(4) 0.031(4) 0.031(4) 0.001(3) -0.004(3) 0.005(3)
C12 0.035(4) 0.047(5) 0.030(4) 0.005(4) 0.002(3) 0.018(4)
C13 0.036(5) 0.037(5) 0.038(5) 0.010(4) -0.003(4) 0.011(4)
C14 0.031(4) 0.041(5) 0.041(5) 0.005(4) -0.004(4) 0.015(4)
C15 0.025(4) 0.043(5) 0.035(4) -0.001(4) -0.006(3) 0.019(4)
C16 0.035(5) 0.037(5) 0.040(5) 0.009(4) -0.001(4) 0.011(4)
C17 0.041(5) 0.043(5) 0.026(4) 0.000(4) -0.002(4) 0.016(4)
C18 0.034(4) 0.041(5) 0.040(5) 0.010(4) 0.005(4) 0.015(4)
C19 0.042(5) 0.062(6) 0.047(5) -0.002(5) 0.003(4) 0.028(5)
C20 0.037(5) 0.065(7) 0.060(6) 0.018(5) 0.014(4) 0.026(5)
N1 0.035(4) 0.038(4) 0.035(4) 0.005(3) 0.005(3) 0.012(3)
N2 0.037(4) 0.048(5) 0.048(4) 0.008(3) 0.013(3) 0.018(4)
S1 0.0402(12) 0.0396(13) 0.0426(13) 0.0090(10) 0.0112(9) 0.0157(10)
C21 0.044(5) 0.035(5) 0.044(5) 0.013(4) 0.006(4) 0.025(4)
C22 0.032(5) 0.043(5) 0.044(5) 0.010(4) 0.008(4) 0.014(4)
C23 0.044(5) 0.034(5) 0.032(4) 0.010(4) 0.010(4) 0.017(4)
C24 0.047(5) 0.044(5) 0.040(5) 0.013(4) 0.013(4) 0.025(4)
C25 0.026(4) 0.037(5) 0.058(6) 0.019(4) 0.003(4) 0.008(4)
C26 0.046(5) 0.041(5) 0.040(5) 0.014(4) 0.007(4) 0.019(4)
C27 0.051(6) 0.057(6) 0.062(6) 0.020(5) 0.027(5) 0.029(5)
O21 0.035(3) 0.047(4) 0.052(4) 0.009(3) 0.017(3) 0.021(3)
O22 0.049(4) 0.044(4) 0.071(4) 0.009(3) 0.022(3) 0.002(3)
O23 0.059(4) 0.115(6) 0.061(4) 0.046(4) 0.032(3) 0.055(4)
S21 0.0418(13) 0.0516(15) 0.0446(13) 0.0208(11) 0.0171(10) 0.0264(11)

loop_
_atom_type_symbol
_atom_type_description
_atom_type_scat_dispersion_real
_atom_type_scat_dispersion_imag
_atom_type_scat_source
C C 0.0033 0.0016 'International Tables Vol C Tables 4.2.6.8 and 6.1.1.4'
H H 0.0000 0.0000 'International Tables Vol C Tables 4.2.6.8 and 6.1.1.4'
N N 0.0061 0.0033 'International Tables Vol C Tables 4.2.6.8 and 6.1.1.4'
O O 0.0106 0.0060 'International Tables Vol C Tables 4.2.6.8 and 6.1.1.4'
S S 0.1246 0.1234 'International Tables Vol C Tables 4.2.6.8 and 6.1.1.4'

loop_
_geom_angle_atom_site_label_1
_geom_angle_atom_site_label_2
_geom_angle_atom_site_label_3
_geom_angle
C2 C1 C6 120.0(8)
C2 C1 S1 129.4(7)
C6 C1 S1 110.7(6)
C3 C2 C1 119.2(8)
C3 C2 H2 120.4
C1 C2 H2 120.4
C2 C3 C4 120.8(8)
C2 C3 H3 119.6
C4 C3 H3 119.6
C5 C4 C3 120.9(8)
C5 C4 H4 119.5
C3 C4 H4 119.5
C6 C5 C4 118.8(8)
C6 C5 H5 120.6
C4 C5 H5 120.6
C5 C6 N1 128.7(8)
C5 C6 C1 120.2(8)
N1 C6 C1 111.0(7)
N1 C7 C8 126.1(7)
N1 C7 S1 112.1(6)
C8 C7 S1 121.8(6)
C9 C8 C7 124.2(7)
C9 C8 H8 117.9
C7 C8 H8 117.9
C8 C9 C10 125.4(8)
C8 C9 H9 117.3
C10 C9 H9 117.3
C11 C10 C9 123.2(8)
C11 C10 H10 118.4
C9 C10 H10 118.4
C10 C11 C12 128.7(8)
C10 C11 H11 115.7
C12 C11 H11 115.7
C13 C12 C17 116.3(7)
C13 C12 C11 121.0(8)
C17 C12 C11 122.7(7)
C14 C13 C12 123.3(8)
C14 C13 H13 118.3
C12 C13 H13 118.3
C13 C14 C15 120.4(7)
C13 C14 H14 119.8
C15 C14 H14 119.8
N2 C15 C16 121.5(8)
N2 C15 C14 121.4(7)
C16 C15 C14 117.1(7)
C17 C16 C15 122.2(8)
C17 C16 H16 118.9
C15 C16 H16 118.9
C16 C17 C12 120.7(7)
C16 C17 H17 119.7
C12 C17 H17 119.7
N1 C18 H18A 109.5
N1 C18 H18B 109.5
H18A C18 H18B 109.5
N1 C18 H18C 109.5
H18A C18 H18C 109.5
H18B C18 H18C 109.5
N2 C19 H19A 109.5
N2 C19 H19B 109.5
H19A C19 H19B 109.5
N2 C19 H19C 109.5
H19A C19 H19C 109.5
H19B C19 H19C 109.5
N2 C20 H20A 109.5
N2 C20 H20B 109.5
H20A C20 H20B 109.5
N2 C20 H20C 109.5
H20A C20 H20C 109.5
H20B C20 H20C 109.5
C7 N1 C6 115.3(7)
C7 N1 C18 125.3(7)
C6 N1 C18 119.4(6)
C15 N2 C20 121.4(7)
C15 N2 C19 121.4(7)
C20 N2 C19 117.3(7)
C1 S1 C7 90.9(4)
C22 C21 C26 119.1(7)
C22 C21 S21 121.1(6)
C26 C21 S21 119.9(6)
C23 C22 C21 120.7(7)
C23 C22 H22 119.7
C21 C22 H22 119.7
C22 C23 C24 120.8(7)
C22 C23 H23 119.6
C24 C23 H23 119.6
C23 C24 C25 118.0(7)
C23 C24 C27 121.0(7)
C25 C24 C27 120.9(8)
C26 C25 C24 121.5(8)
C26 C25 H25 119.3
C24 C25 H25 119.3
C25 C26 C21 120.0(8)
C25 C26 H26 120.0
C21 C26 H26 120.0
C24 C27 H27A 109.5
C24 C27 H27B 109.5
H27A C27 H27B 109.5
C24 C27 H27C 109.5
H27A C27 H27C 109.5
H27B C27 H27C 109.5
O23 S21 O21 113.3(4)
O23 S21 O22 113.7(4)
O21 S21 O22 112.5(4)
O23 S21 C21 105.8(4)
O21 S21 C21 106.1(3)
O22 S21 C21 104.5(4)

loop_
_geom_bond_atom_site_label_1
_geom_bond_atom_site_label_2
_geom_bond_distance
C1 C2 1.391(11)
C1 C6 1.410(11)
C1 S1 1.722(9)
C2 C3 1.347(11)
C2 H2 0.9500
C3 C4 1.401(12)
C3 H3 0.9500
C4 C5 1.372(11)
C4 H4 0.9500
C5 C6 1.372(11)
C5 H5 0.9500
C6 N1 1.398(10)
C7 N1 1.309(9)
C7 C8 1.404(10)
C7 S1 1.738(8)
C8 C9 1.345(10)
C8 H8 0.9500
C9 C10 1.412(10)
C9 H9 0.9500
C10 C11 1.340(10)
C10 H10 0.9500
C11 C12 1.422(10)
C11 H11 0.9500
C12 C13 1.389(10)
C12 C17 1.411(11)
C13 C14 1.358(11)
C13 H13 0.9500
C14 C15 1.400(11)
C14 H14 0.9500
C15 N2 1.357(9)
C15 C16 1.398(10)
C16 C17 1.364(10)
C16 H16 0.9500
C17 H17 0.9500
C18 N1 1.450(10)
C18 H18A 0.9800
C18 H18B 0.9800
C18 H18C 0.9800
C19 N2 1.452(10)
C19 H19A 0.9800
C19 H19B 0.9800
C19 H19C 0.9800
C20 N2 1.437(11)
C20 H20A 0.9800
C20 H20B 0.9800
C20 H20C 0.9800
C21 C22 1.375(11)
C21 C26 1.396(11)
C21 S21 1.778(8)
C22 C23 1.373(10)
C22 H22 0.9500
C23 C24 1.389(11)
C23 H23 0.9500
C24 C25 1.389(11)
C24 C27 1.497(11)
C25 C26 1.361(11)
C25 H25 0.9500
C26 H26 0.9500
C27 H27A 0.9800
C27 H27B 0.9800
C27 H27C 0.9800
O21 S21 1.429(6)
O22 S21 1.458(7)
O23 S21 1.419(7)

loop_
_cod_related_entry_id
_cod_related_entry_database
_cod_related_entry_code
1 ChemSpider 30658438
